data_4122477
loop_
_publ_author_name
'Song, Guoyong'
'O, Wylie W N'
'Hou, Zhaomin'

_publ_section_title
;
 Enantioselective C-h bond addition of pyridines to alkenes catalyzed by
 chiral half-sandwich rare-Earth complexes.
;
_journal_issue 35
_journal_name_full 'Journal of the American Chemical Society'
_journal_page_first 12209
_journal_page_last 12212
_journal_paper_doi 10.1021/ja504995f
_journal_volume 136
_journal_year 2014
_chemical_absolute_configuration ad
_chemical_formula_moiety 'C13 H18 N, F6 P'
_chemical_formula_sum 'C13 H18 F6 N P'
_chemical_formula_weight 333.25
_chemical_name_systematic
; 
 ? 
;
_space_group_IT_number 19
_symmetry_cell_setting orthorhombic
_symmetry_space_group_name_Hall 'P 2ac 2ab'
_symmetry_space_group_name_H-M 'P 21 21 21'
_atom_sites_solution_hydrogens geom
_atom_sites_solution_primary direct
_atom_sites_solution_secondary difmap
_audit_creation_method SHELXL-97
_cell_angle_alpha 90.00
_cell_angle_beta 90.00
_cell_angle_gamma 90.00
_cell_formula_units_Z 16
_cell_length_a 8.234(2)
_cell_length_b 19.756(5)
_cell_length_c 36.5075(10)
_cell_measurement_reflns_used 113914
_cell_measurement_temperature 163(2)
_cell_measurement_theta_max 25.04
_cell_measurement_theta_min 3.14
_cell_volume 5939(2)
_computing_cell_refinement 'CrystalClear-SM Expert 2.1 b25'
_computing_data_collection 'CrystalClear-SM Expert 2.1 b25 (Rigaku, 2013)'
_computing_data_reduction 'CrystalClear-SM Expert 2.1 b25'
_computing_molecular_graphics 'Ortep-3 for Windows (Farrugia, 1997)'
_computing_publication_material 'WinGX publication routines (Farrugia, 1999)'
_computing_structure_refinement 'SHELXL-97 (Sheldrick, 2008)'
_computing_structure_solution 'SHELXS-97 (Sheldrick, 2008)'
_diffrn_ambient_temperature 163(2)
_diffrn_measured_fraction_theta_full 0.996
_diffrn_measured_fraction_theta_max 0.996
_diffrn_measurement_device_type 'Hybrid pixel array detector'
_diffrn_measurement_method 'phi and omega scans'
_diffrn_radiation_monochromator graphite
_diffrn_radiation_source '3 kW sealed tube'
_diffrn_radiation_type MoK\a
_diffrn_radiation_wavelength 0.71073
_diffrn_reflns_av_R_equivalents 0.0803
_diffrn_reflns_av_sigmaI/netI 0.0291
_diffrn_reflns_limit_h_max 9
_diffrn_reflns_limit_h_min -8
_diffrn_reflns_limit_k_max 23
_diffrn_reflns_limit_k_min -23
_diffrn_reflns_limit_l_max 43
_diffrn_reflns_limit_l_min -43
_diffrn_reflns_number 113914
_diffrn_reflns_theta_full 25.04
_diffrn_reflns_theta_max 25.04
_diffrn_reflns_theta_min 3.14
_exptl_absorpt_coefficient_mu 0.242
_exptl_absorpt_correction_T_max 0.9419
_exptl_absorpt_correction_T_min 0.9051
_exptl_absorpt_correction_type multi-scan
_exptl_absorpt_process_details 'REQAB (Rigaku, 1998)'
_exptl_crystal_colour colourless
_exptl_crystal_density_diffrn 1.491
_exptl_crystal_density_meas ?
_exptl_crystal_density_method 'not measured'
_exptl_crystal_description prism
_exptl_crystal_F_000 2752
_exptl_crystal_size_max 0.42
_exptl_crystal_size_mid 0.38
_exptl_crystal_size_min 0.25
_refine_diff_density_max 0.933
_refine_diff_density_min -0.894
_refine_diff_density_rms 0.110
_refine_ls_abs_structure_details 'Flack H D (1983), Acta Cryst. A39, 876-881'
_refine_ls_abs_structure_Flack 0.03(17)
_refine_ls_extinction_method none
_refine_ls_goodness_of_fit_ref 1.471
_refine_ls_hydrogen_treatment mixed
_refine_ls_matrix_type full
_refine_ls_number_parameters 768
_refine_ls_number_reflns 10496
_refine_ls_number_restraints 12
_refine_ls_restrained_S_all 1.477
_refine_ls_R_factor_all 0.1249
_refine_ls_R_factor_gt 0.1121
_refine_ls_shift/su_max 0.002
_refine_ls_shift/su_mean 0.000
_refine_ls_structure_factor_coef Fsqd
_refine_ls_weighting_details 'calc w=1/[\s^2^(Fo^2^)+(0.2000P)^2^+0.0000P] where P=(Fo^2^+2Fc^2^)/3'
_refine_ls_weighting_scheme calc
_refine_ls_wR_factor_gt 0.3264
_refine_ls_wR_factor_ref 0.3467
_reflns_number_gt 8671
_reflns_number_total 10496
_reflns_threshold_expression >2sigma(I)
_cod_data_source_file ja504995f_si_001.cif
_cod_data_source_block 5a_HPF6
_cod_depositor_comments
;Adding full bibliography for 4122477.cif.

The following automatic conversions were performed:

'_exptl_crystal_density_meas' value 'not measured' was changed to '?'
- the value is perceived as not measured.

Automatic conversion script
Id: cif_fix_values 3008 2015-01-20 13:52:24Z robertas 
;
_cod_original_sg_symbol_Hall ' P 2ac 2ab'
_cod_database_code 4122477

loop_
_symmetry_equiv_pos_as_xyz
'x, y, z'
'-x+1/2, -y, z+1/2'
'-x, y+1/2, -z+1/2'
'x+1/2, -y+1/2, -z'

loop_
_atom_site_label
_atom_site_type_symbol
_atom_site_fract_x
_atom_site_fract_y
_atom_site_fract_z
_atom_site_U_iso_or_equiv
_atom_site_adp_type
_atom_site_occupancy
_atom_site_symmetry_multiplicity
_atom_site_calc_flag
_atom_site_refinement_flags
_atom_site_disorder_assembly
_atom_site_disorder_group
C1A C 0.5107(8) 0.6118(3) 0.75495(17) 0.0490(13) Uani 1 1 d . . .
C2A C 0.5062(10) 0.5482(3) 0.77097(17) 0.0598(17) Uani 1 1 d . . .
H2A H 0.5148 0.5086 0.7564 0.072 Uiso 1 1 calc R . .
C3A C 0.4889(11) 0.5435(3) 0.80856(19) 0.069(2) Uani 1 1 d . . .
H3A H 0.4865 0.4999 0.8196 0.083 Uiso 1 1 calc R . .
C4A C 0.4753(10) 0.5984(3) 0.82992(16) 0.0607(16) Uani 1 1 d . . .
H4A H 0.4641 0.5938 0.8557 0.073 Uiso 1 1 calc R . .
C5A C 0.4778(8) 0.6626(3) 0.81378(16) 0.0507(14) Uani 1 1 d . . .
C6A C 0.4623(12) 0.7268(3) 0.83460(19) 0.073(2) Uani 1 1 d . . .
H6A1 H 0.4663 0.7651 0.8176 0.109 Uiso 1 1 calc R . .
H6A2 H 0.5518 0.7304 0.8522 0.109 Uiso 1 1 calc R . .
H6A3 H 0.3586 0.7272 0.8478 0.109 Uiso 1 1 calc R . .
C7A C 0.5369(8) 0.6261(3) 0.71604(15) 0.0478(13) Uani 1 1 d . . .
H7A H 0.5658 0.6751 0.7137 0.057 Uiso 1 1 calc R . .
C8A C 0.3921(9) 0.6119(4) 0.69003(17) 0.0614(16) Uani 1 1 d . . .
H8A1 H 0.3084 0.5844 0.7026 0.074 Uiso 1 1 calc R . .
H8A2 H 0.3419 0.6548 0.6818 0.074 Uiso 1 1 calc R . .
C9A C 0.4609(9) 0.5744(3) 0.65845(19) 0.0615(16) Uani 1 1 d . . .
H9A H 0.3798 0.5508 0.6426 0.074 Uiso 1 1 calc R . .
C10A C 0.5779(11) 0.6219(4) 0.63836(17) 0.072(2) Uani 1 1 d . . .
H10A H 0.5309 0.6678 0.6357 0.087 Uiso 1 1 calc R . .
H10B H 0.6058 0.6041 0.6138 0.087 Uiso 1 1 calc R . .
C11A C 0.7323(11) 0.6228(4) 0.66445(19) 0.074(2) Uani 1 1 d . . .
H11A H 0.8260 0.5998 0.6529 0.089 Uiso 1 1 calc R . .
H11B H 0.7637 0.6697 0.6709 0.089 Uiso 1 1 calc R . .
C12A C 0.6731(9) 0.5844(3) 0.69759(17) 0.0593(16) Uani 1 1 d . . .
H12A H 0.7606 0.5684 0.7145 0.071 Uiso 1 1 calc R . .
C13A C 0.5792(10) 0.5284(4) 0.67852(19) 0.0665(18) Uani 1 1 d . . .
H13A H 0.5241 0.4978 0.6960 0.080 Uiso 1 1 calc R . .
H13B H 0.6479 0.5018 0.6616 0.080 Uiso 1 1 calc R . .
C1B C 0.0390(7) 0.3859(3) 0.75529(15) 0.0424(12) Uani 1 1 d . . .
C2B C 0.0421(10) 0.4493(3) 0.7704(2) 0.0653(18) Uani 1 1 d . . .
H2B H 0.0610 0.4875 0.7551 0.078 Uiso 1 1 calc R . .
C3B C 0.0181(10) 0.4586(3) 0.80729(18) 0.0652(18) Uani 1 1 d . . .
H3B H 0.0167 0.5032 0.8171 0.078 Uiso 1 1 calc R . .
C4B C -0.0038(10) 0.4041(3) 0.83008(17) 0.0623(17) Uani 1 1 d . . .
H4B H -0.0171 0.4104 0.8557 0.075 Uiso 1 1 calc R . .
C5B C -0.0062(7) 0.3396(3) 0.81501(15) 0.0475(13) Uani 1 1 d . . .
C6B C -0.0353(12) 0.2752(3) 0.83543(19) 0.074(2) Uani 1 1 d . . .
H6B1 H -0.0295 0.2369 0.8184 0.111 Uiso 1 1 calc R . .
H6B2 H -0.1430 0.2766 0.8468 0.111 Uiso 1 1 calc R . .
H6B3 H 0.0476 0.2699 0.8545 0.111 Uiso 1 1 calc R . .
C7B C 0.0646(9) 0.3685(3) 0.71549(16) 0.0517(15) Uani 1 1 d . . .
H7B H 0.0766 0.3183 0.7133 0.062 Uiso 1 1 calc R . .
C8B C 0.2169(10) 0.4032(4) 0.6969(2) 0.0678(18) Uani 1 1 d . . .
H8B1 H 0.2581 0.4410 0.7120 0.081 Uiso 1 1 calc R . .
H8B2 H 0.3055 0.3700 0.6931 0.081 Uiso 1 1 calc R . .
C9B C 0.1535(9) 0.4283(4) 0.66132(18) 0.0623(17) Uani 1 1 d . . .
H9B H 0.2277 0.4612 0.6490 0.075 Uiso 1 1 calc R . .
C10B C 0.0975(10) 0.3728(4) 0.63671(18) 0.0658(17) Uani 1 1 d . . .
H10C H 0.1781 0.3356 0.6356 0.079 Uiso 1 1 calc R . .
H10D H 0.0770 0.3897 0.6116 0.079 Uiso 1 1 calc R . .
C11B C -0.0654(13) 0.3486(5) 0.6557(2) 0.089(3) Uani 1 1 d . . .
H11C H -0.1599 0.3562 0.6394 0.107 Uiso 1 1 calc R . .
H11D H -0.0599 0.3000 0.6622 0.107 Uiso 1 1 calc R . .
C12B C -0.0761(10) 0.3919(4) 0.6895(2) 0.0706(19) Uani 1 1 d . . .
H12B H -0.1861 0.3956 0.7009 0.085 Uiso 1 1 calc R . .
C13B C 0.0000(13) 0.4599(4) 0.6753(2) 0.085(3) Uani 1 1 d . . .
H13C H -0.0651 0.4811 0.6556 0.101 Uiso 1 1 calc R . .
H13D H 0.0198 0.4928 0.6953 0.101 Uiso 1 1 calc R . .
C1C C 0.8829(10) 0.6419(3) 0.97932(18) 0.0624(18) Uani 1 1 d . . .
C2C C 0.8988(9) 0.7111(3) 0.97282(18) 0.0582(16) Uani 1 1 d . . .
H2C H 0.9031 0.7419 0.9928 0.070 Uiso 1 1 calc R . .
C3C C 0.9079(10) 0.7341(3) 0.93832(19) 0.0624(17) Uani 1 1 d . . .
H3C H 0.9104 0.7816 0.9340 0.075 Uiso 1 1 calc R . .
C4C C 0.9136(10) 0.6909(3) 0.9093(2) 0.0661(18) Uani 1 1 d . . .
H4C H 0.9244 0.7085 0.8852 0.079 Uiso 1 1 calc R . .
C5C C 0.9037(8) 0.6211(3) 0.91468(17) 0.0533(14) Uani 1 1 d . . .
C6C C 0.9042(12) 0.5685(4) 0.88621(17) 0.074(2) Uani 1 1 d . . .
H6C1 H 0.8972 0.5238 0.8977 0.111 Uiso 1 1 calc R . .
H6C2 H 1.0048 0.5715 0.8720 0.111 Uiso 1 1 calc R . .
H6C3 H 0.8108 0.5750 0.8699 0.111 Uiso 1 1 calc R . .
C7C C 0.8540(12) 0.6058(4) 1.0157(2) 0.077(2) Uani 1 1 d . . .
H7C H 0.7824 0.5656 1.0117 0.093 Uiso 1 1 calc R . .
C8C C 0.7849(12) 0.6504(5) 1.0488(2) 0.085(2) Uani 1 1 d . . .
H8C1 H 0.7688 0.6982 1.0414 0.102 Uiso 1 1 calc R . .
H8C2 H 0.6814 0.6320 1.0583 0.102 Uiso 1 1 calc R . .
C9C C 0.923(2) 0.6432(6) 1.0768(2) 0.125(5) Uani 1 1 d . . .
H9C H 0.9249 0.6804 1.0954 0.150 Uiso 1 1 calc R . .
C10C C 0.9211(16) 0.5769(5) 1.0928(2) 0.098(3) Uani 1 1 d . . .
H10E H 0.8099 0.5642 1.1005 0.117 Uiso 1 1 calc R . .
H10F H 0.9941 0.5746 1.1143 0.117 Uiso 1 1 calc R . .
C11C C 0.9834(18) 0.5290(8) 1.0611(3) 0.131(4) Uani 1 1 d . . .
H11E H 0.9003 0.4952 1.0541 0.157 Uiso 1 1 calc R . .
H11F H 1.0850 0.5054 1.0680 0.157 Uiso 1 1 calc R . .
C12C C 1.0133(12) 0.5835(7) 1.0293(3) 0.117(4) Uani 1 1 d . . .
H12C H 1.0940 0.5703 1.0101 0.140 Uiso 1 1 calc R . .
C13C C 1.056(2) 0.6457(7) 1.0518(4) 0.138(5) Uani 1 1 d . . .
H13E H 1.1623 0.6407 1.0644 0.165 Uiso 1 1 calc R . .
H13F H 1.0563 0.6875 1.0369 0.165 Uiso 1 1 calc R . .
C1D C 0.4060(10) 0.3555(3) 0.98081(16) 0.0549(15) Uani 1 1 d . . .
C2D C 0.4246(8) 0.2873(3) 0.97467(16) 0.0490(13) Uani 1 1 d . . .
H2D H 0.4306 0.2565 0.9946 0.059 Uiso 1 1 calc R . .
C3D C 0.4343(9) 0.2647(3) 0.93899(18) 0.0582(16) Uani 1 1 d . . .
H3D H 0.4447 0.2175 0.9345 0.070 Uiso 1 1 calc R . .
C4D C 0.4293(11) 0.3082(3) 0.91005(18) 0.0630(17) Uani 1 1 d . . .
H4D H 0.4388 0.2917 0.8857 0.076 Uiso 1 1 calc R . .
C5D C 0.4100(8) 0.3768(3) 0.91663(16) 0.0497(14) Uani 1 1 d . . .
C6D C 0.4046(12) 0.4306(4) 0.88795(19) 0.076(2) Uani 1 1 d . . .
H6D1 H 0.3936 0.4750 0.8997 0.114 Uiso 1 1 calc R . .
H6D2 H 0.3116 0.4227 0.8718 0.114 Uiso 1 1 calc R . .
H6D3 H 0.5052 0.4294 0.8736 0.114 Uiso 1 1 calc R . .
C7D C 0.3648(11) 0.3864(4) 1.01902(19) 0.0710(19) Uani 1 1 d . . .
H7D H 0.2590 0.4110 1.0170 0.085 Uiso 1 1 calc R . .
C8D C 0.4964(12) 0.4374(5) 1.0289(2) 0.088(2) Uani 1 1 d . C .
H8D1 H 0.4531 0.4841 1.0298 0.105 Uiso 1 1 calc R . .
H8D2 H 0.5886 0.4355 1.0115 0.105 Uiso 1 1 calc R . .
C9D C 0.5463(15) 0.4115(11) 1.0680(3) 0.168(8) Uani 1 1 d D . .
H9D H 0.6543 0.4290 1.0761 0.202 Uiso 1 1 calc R A 1
C10D C 0.4190(14) 0.4263(5) 1.0931(2) 0.089(3) Uani 1 1 d . C .
H10G H 0.3742 0.4723 1.0892 0.107 Uiso 1 1 calc R . .
H10H H 0.4554 0.4218 1.1188 0.107 Uiso 1 1 calc R . .
C11D C 0.289(2) 0.3677(6) 1.0820(3) 0.117(4) Uani 1 1 d . . .
H11G H 0.2764 0.3343 1.1020 0.141 Uiso 1 1 calc R C .
H11H H 0.1810 0.3876 1.0765 0.141 Uiso 1 1 calc R . .
C12D C 0.3545(14) 0.3378(5) 1.0512(3) 0.097(3) Uani 1 1 d D C .
H12D H 0.3104 0.2920 1.0452 0.116 Uiso 1 1 calc R B 1
C13D C 0.5457(15) 0.3394(5) 1.0618(4) 0.073(4) Uani 0.71(3) 1 d PD C 1
H13G H 0.5710 0.3131 1.0842 0.087 Uiso 0.71(3) 1 calc PR C 1
H13H H 0.6173 0.3254 1.0414 0.087 Uiso 0.71(3) 1 calc PR C 1
C13E C 0.553(2) 0.3523(13) 1.0462(8) 0.073(4) Uani 0.29(3) 1 d PD C 2
H13I H 0.6214 0.3162 1.0569 0.087 Uiso 0.29(3) 1 calc PR C 2
H13J H 0.5844 0.3612 1.0205 0.087 Uiso 0.29(3) 1 calc PR C 2
N1A N 0.4954(6) 0.6655(2) 0.77777(13) 0.0447(11) Uani 1 1 d D . .
N1B N 0.0157(6) 0.3343(2) 0.77779(13) 0.0480(11) Uani 1 1 d D . .
N1C N 0.8904(8) 0.6017(2) 0.94989(13) 0.0540(13) Uani 1 1 d D . .
N1D N 0.4035(8) 0.3961(2) 0.95226(13) 0.0554(13) Uani 1 1 d D . .
F1A F 0.8650(5) 0.59967(18) 0.78308(12) 0.0693(11) Uani 1 1 d . . .
F2A F 1.1225(5) 0.72012(19) 0.77633(14) 0.0759(12) Uani 1 1 d . . .
F3A F 0.8989(7) 0.7011(2) 0.81010(12) 0.0855(14) Uani 1 1 d . . .
F4A F 1.0898(8) 0.6177(2) 0.74982(17) 0.108(2) Uani 1 1 d . . .
F5A F 1.0981(7) 0.6240(2) 0.81103(16) 0.1009(19) Uani 1 1 d . . .
F6A F 0.8885(6) 0.6960(2) 0.74940(13) 0.0789(13) Uani 1 1 d . . .
F1B F 0.4093(6) 0.29665(18) 0.75382(12) 0.0750(12) Uani 1 1 d . . .
F2B F 0.6236(6) 0.3747(2) 0.81307(16) 0.0966(17) Uani 1 1 d . . .
F3B F 0.4332(8) 0.2934(2) 0.81485(12) 0.0908(16) Uani 1 1 d . . .
F4B F 0.5992(9) 0.3783(2) 0.75203(16) 0.111(2) Uani 1 1 d . . .
F5B F 0.6531(5) 0.2791(2) 0.77863(16) 0.0876(14) Uani 1 1 d . . .
F6B F 0.3812(5) 0.39314(19) 0.78720(13) 0.0703(11) Uani 1 1 d . . .
F1C F 1.0444(13) 0.4511(5) 0.9531(5) 0.109(3) Uani 0.512(11) 1 d PD D 1
F2C F 0.778(2) 0.3419(8) 0.9622(5) 0.109(3) Uani 0.512(11) 1 d PD D 1
F3C F 0.8051(14) 0.4076(6) 0.9148(4) 0.109(3) Uani 0.512(11) 1 d PD D 1
F4C F 1.0130(14) 0.3905(5) 0.9897(4) 0.109(3) Uani 0.512(11) 1 d PD D 1
F5C F 1.0255(14) 0.3318(5) 0.9392(5) 0.109(3) Uani 0.512(11) 1 d PD D 1
F6C F 0.8043(17) 0.4542(6) 0.9665(4) 0.109(3) Uani 0.512(11) 1 d PD D 1
F1E F 1.0366(15) 0.4354(7) 0.9271(4) 0.106(2) Uani 0.488(11) 1 d PD D 2
F2E F 0.783(2) 0.3477(10) 0.9709(5) 0.106(2) Uani 0.488(11) 1 d PD D 2
F3E F 0.8627(16) 0.3708(7) 0.9134(3) 0.106(2) Uani 0.488(11) 1 d PD D 2
F4E F 0.9131(18) 0.3987(6) 0.9999(3) 0.106(2) Uani 0.488(11) 1 d PD D 2
F5E F 1.0573(15) 0.3421(7) 0.9664(4) 0.106(2) Uani 0.488(11) 1 d PD D 2
F6E F 0.788(2) 0.4548(8) 0.9535(4) 0.106(2) Uani 0.488(11) 1 d PD D 2
F1D F 0.3108(9) 0.5453(2) 0.96579(16) 0.1043(18) Uani 1 1 d . . .
F2D F 0.4932(9) 0.6708(3) 0.9342(3) 0.168(4) Uani 1 1 d . . .
F3D F 0.3004(8) 0.5977(4) 0.91377(14) 0.112(2) Uani 1 1 d . . .
F4D F 0.5011(8) 0.6194(4) 0.9855(2) 0.142(3) Uani 1 1 d . . .
F5D F 0.2639(6) 0.6547(2) 0.96568(14) 0.0825(13) Uani 1 1 d . . .
F6D F 0.5391(6) 0.5624(4) 0.9338(2) 0.140(3) Uani 1 1 d . . .
P1A P 0.9956(2) 0.65940(7) 0.77964(4) 0.0477(4) Uani 1 1 d . . .
P1B P 0.5170(2) 0.33656(7) 0.78333(4) 0.0488(4) Uani 1 1 d . . .
P1C P 0.9150(2) 0.39248(8) 0.95282(5) 0.0565(5) Uani 1 1 d D . .
P1D P 0.4029(2) 0.60895(8) 0.95030(5) 0.0540(4) Uani 1 1 d . . .
H1A H 0.484(9) 0.7063(18) 0.7677(18) 0.065 Uiso 1 1 d D . .
H1B H -0.053(7) 0.300(3) 0.777(2) 0.065 Uiso 1 1 d D . .
H1C H 0.844(8) 0.5620(19) 0.952(2) 0.065 Uiso 1 1 d D . .
H1D H 0.373(9) 0.435(2) 0.9620(18) 0.065 Uiso 1 1 d D . .

loop_
_atom_site_aniso_label
_atom_site_aniso_U_11
_atom_site_aniso_U_22
_atom_site_aniso_U_33
_atom_site_aniso_U_23
_atom_site_aniso_U_13
_atom_site_aniso_U_12
C1A 0.056(3) 0.032(2) 0.059(3) 0.002(2) -0.001(3) -0.004(3)
C2A 0.089(5) 0.040(3) 0.050(3) 0.006(2) 0.001(3) -0.003(3)
C3A 0.103(6) 0.046(3) 0.059(4) 0.012(3) 0.012(4) -0.008(4)
C4A 0.079(4) 0.061(4) 0.042(3) 0.007(3) 0.010(3) -0.011(3)
C5A 0.055(3) 0.053(3) 0.043(3) 0.000(3) -0.006(3) 0.004(3)
C6A 0.107(6) 0.060(4) 0.050(3) -0.020(3) 0.008(4) -0.003(4)
C7A 0.054(3) 0.042(3) 0.048(3) -0.007(2) 0.000(3) -0.002(3)
C8A 0.059(4) 0.078(4) 0.048(3) 0.013(3) 0.002(3) 0.005(4)
C9A 0.065(4) 0.061(4) 0.058(3) -0.014(3) -0.004(3) -0.008(3)
C10A 0.109(6) 0.072(4) 0.037(3) 0.003(3) 0.015(4) -0.009(5)
C11A 0.089(5) 0.080(5) 0.054(4) -0.010(4) 0.022(4) -0.021(4)
C12A 0.058(4) 0.075(4) 0.045(3) -0.009(3) 0.010(3) 0.011(3)
C13A 0.085(5) 0.060(4) 0.055(4) -0.007(3) -0.004(4) 0.004(4)
C1B 0.050(3) 0.033(2) 0.044(3) 0.005(2) 0.000(2) -0.003(2)
C2B 0.086(5) 0.046(3) 0.064(4) 0.000(3) 0.014(4) 0.003(3)
C3B 0.087(5) 0.051(3) 0.058(4) -0.005(3) 0.006(4) 0.004(3)
C4B 0.087(5) 0.055(3) 0.044(3) -0.001(3) 0.006(3) 0.007(3)
C5B 0.047(3) 0.057(3) 0.038(3) 0.005(3) 0.006(2) 0.015(3)
C6B 0.109(6) 0.059(4) 0.053(4) 0.014(3) 0.016(4) 0.010(4)
C7B 0.072(4) 0.029(2) 0.054(3) -0.003(2) -0.001(3) -0.008(3)
C8B 0.068(4) 0.073(4) 0.063(4) 0.007(3) 0.000(3) 0.000(4)
C9B 0.069(4) 0.061(4) 0.057(4) 0.003(3) 0.009(3) -0.011(3)
C10B 0.081(5) 0.066(4) 0.050(3) 0.005(3) -0.001(3) 0.005(4)
C11B 0.100(6) 0.109(6) 0.057(4) 0.015(4) -0.012(4) -0.031(6)
C12B 0.061(4) 0.092(5) 0.059(4) 0.015(4) -0.012(3) -0.006(4)
C13B 0.111(7) 0.070(4) 0.072(5) 0.027(4) 0.005(5) 0.039(5)
C1C 0.087(5) 0.052(3) 0.048(3) 0.006(3) 0.010(3) -0.003(4)
C2C 0.078(4) 0.041(3) 0.056(4) 0.004(3) 0.009(3) 0.009(3)
C3C 0.075(4) 0.043(3) 0.069(4) 0.011(3) 0.005(4) 0.003(3)
C4C 0.074(4) 0.066(4) 0.058(4) 0.025(3) 0.012(4) 0.005(4)
C5C 0.058(4) 0.056(3) 0.046(3) -0.007(3) 0.005(3) -0.001(3)
C6C 0.101(6) 0.073(4) 0.046(3) 0.001(3) 0.009(4) 0.005(5)
C7C 0.098(6) 0.066(4) 0.068(4) -0.011(4) 0.001(4) 0.019(4)
C8C 0.094(6) 0.088(5) 0.072(5) 0.017(4) 0.019(5) 0.018(5)
C9C 0.232(16) 0.096(6) 0.048(4) -0.008(4) 0.023(7) -0.040(9)
C10C 0.122(8) 0.117(7) 0.054(4) 0.035(5) 0.001(5) 0.000(7)
C11C 0.130(10) 0.186(12) 0.077(6) 0.025(8) 0.001(7) -0.019(10)
C12C 0.069(6) 0.165(11) 0.116(8) -0.045(8) 0.038(6) -0.020(7)
C13C 0.155(12) 0.139(10) 0.118(9) 0.033(8) -0.017(9) -0.071(10)
C1D 0.084(4) 0.034(3) 0.046(3) 0.000(2) -0.006(3) 0.004(3)
C2D 0.058(3) 0.038(3) 0.051(3) 0.003(2) 0.000(3) 0.004(3)
C3D 0.075(4) 0.039(3) 0.060(4) -0.021(3) -0.003(3) 0.000(3)
C4D 0.088(5) 0.060(3) 0.041(3) -0.007(3) -0.005(3) 0.004(4)
C5D 0.054(3) 0.054(3) 0.041(3) -0.011(2) -0.005(3) -0.005(3)
C6D 0.093(6) 0.077(5) 0.057(4) 0.011(4) 0.004(4) 0.002(5)
C7D 0.078(5) 0.076(4) 0.058(4) 0.005(4) -0.012(4) 0.002(4)
C8D 0.091(6) 0.090(5) 0.082(5) -0.020(4) -0.005(5) -0.008(5)
C9D 0.086(7) 0.35(2) 0.072(6) -0.064(10) -0.020(5) 0.063(11)
C10D 0.117(7) 0.097(6) 0.054(4) -0.015(4) -0.006(5) 0.025(6)
C11D 0.170(12) 0.111(7) 0.070(6) -0.001(5) -0.020(7) -0.002(9)
C12D 0.116(8) 0.094(6) 0.080(6) 0.010(5) -0.007(6) -0.025(6)
C13D 0.098(7) 0.079(6) 0.041(7) -0.002(5) -0.041(6) 0.040(6)
C13E 0.098(7) 0.079(6) 0.041(7) -0.002(5) -0.041(6) 0.040(6)
N1A 0.054(3) 0.036(2) 0.045(2) 0.0022(19) 0.007(2) 0.001(2)
N1B 0.051(3) 0.048(3) 0.045(3) 0.001(2) -0.006(2) 0.002(2)
N1C 0.081(4) 0.039(2) 0.042(2) 0.002(2) 0.007(3) -0.006(3)
N1D 0.086(4) 0.040(2) 0.040(2) -0.007(2) -0.005(3) 0.003(3)
F1A 0.061(2) 0.054(2) 0.093(3) 0.021(2) -0.012(2) -0.0084(18)
F2A 0.060(2) 0.056(2) 0.112(3) 0.015(2) 0.005(2) -0.0105(19)
F3A 0.121(4) 0.069(2) 0.067(3) -0.004(2) 0.034(3) 0.005(3)
F4A 0.135(5) 0.054(2) 0.134(5) -0.010(3) 0.074(4) 0.012(3)
F5A 0.091(3) 0.079(3) 0.133(4) 0.049(3) -0.054(3) -0.017(3)
F6A 0.093(3) 0.060(2) 0.084(3) 0.023(2) -0.024(3) -0.005(2)
F1B 0.105(3) 0.0485(19) 0.072(2) -0.0193(18) -0.027(2) 0.002(2)
F2B 0.076(3) 0.083(3) 0.131(4) -0.049(3) -0.034(3) 0.016(3)
F3B 0.151(5) 0.064(2) 0.058(2) -0.004(2) 0.028(3) -0.009(3)
F4B 0.153(5) 0.062(2) 0.118(4) 0.005(3) 0.063(4) -0.027(3)
F5B 0.067(3) 0.057(2) 0.138(4) -0.026(3) 0.010(3) 0.017(2)
F6B 0.058(2) 0.054(2) 0.099(3) -0.019(2) -0.005(2) 0.0100(19)
F1C 0.078(3) 0.078(3) 0.171(6) 0.009(3) 0.011(3) 0.000(2)
F2C 0.078(3) 0.078(3) 0.171(6) 0.009(3) 0.011(3) 0.000(2)
F3C 0.078(3) 0.078(3) 0.171(6) 0.009(3) 0.011(3) 0.000(2)
F4C 0.078(3) 0.078(3) 0.171(6) 0.009(3) 0.011(3) 0.000(2)
F5C 0.078(3) 0.078(3) 0.171(6) 0.009(3) 0.011(3) 0.000(2)
F6C 0.078(3) 0.078(3) 0.171(6) 0.009(3) 0.011(3) 0.000(2)
F1E 0.094(4) 0.117(4) 0.107(4) 0.039(3) 0.012(3) 0.023(3)
F2E 0.094(4) 0.117(4) 0.107(4) 0.039(3) 0.012(3) 0.023(3)
F3E 0.094(4) 0.117(4) 0.107(4) 0.039(3) 0.012(3) 0.023(3)
F4E 0.094(4) 0.117(4) 0.107(4) 0.039(3) 0.012(3) 0.023(3)
F5E 0.094(4) 0.117(4) 0.107(4) 0.039(3) 0.012(3) 0.023(3)
F6E 0.094(4) 0.117(4) 0.107(4) 0.039(3) 0.012(3) 0.023(3)
F1D 0.133(5) 0.070(3) 0.110(4) 0.001(3) 0.032(4) -0.004(3)
F2D 0.130(6) 0.097(4) 0.276(10) 0.026(5) 0.086(7) -0.043(4)
F3D 0.103(4) 0.175(6) 0.060(3) -0.002(3) -0.010(3) 0.027(4)
F4D 0.109(5) 0.169(6) 0.150(6) -0.072(5) -0.075(5) 0.036(5)
F5D 0.080(3) 0.075(3) 0.093(3) -0.017(2) 0.012(2) 0.023(2)
F6D 0.049(3) 0.149(5) 0.223(8) -0.096(5) 0.003(4) 0.022(3)
P1A 0.0523(9) 0.0381(8) 0.0527(8) 0.0066(6) 0.0047(7) 0.0013(6)
P1B 0.0531(9) 0.0400(8) 0.0534(8) -0.0083(6) 0.0046(7) -0.0008(7)
P1C 0.0497(9) 0.0460(8) 0.0738(11) 0.0053(8) 0.0022(8) -0.0021(7)
P1D 0.0511(9) 0.0504(8) 0.0606(9) -0.0043(7) 0.0047(7) 0.0007(7)

loop_
_atom_type_symbol
_atom_type_description
_atom_type_scat_dispersion_real
_atom_type_scat_dispersion_imag
_atom_type_scat_source
C C 0.0033 0.0016 'International Tables Vol C Tables 4.2.6.8 and 6.1.1.4'
H H 0.0000 0.0000 'International Tables Vol C Tables 4.2.6.8 and 6.1.1.4'
N N 0.0061 0.0033 'International Tables Vol C Tables 4.2.6.8 and 6.1.1.4'
F F 0.0171 0.0103 'International Tables Vol C Tables 4.2.6.8 and 6.1.1.4'
P P 0.1023 0.0942 'International Tables Vol C Tables 4.2.6.8 and 6.1.1.4'

loop_
_geom_angle_atom_site_label_1
_geom_angle_atom_site_label_2
_geom_angle_atom_site_label_3
_geom_angle
N1A C1A C2A 116.6(5)
N1A C1A C7A 117.3(5)
C2A C1A C7A 126.0(6)
C3A C2A C1A 118.9(6)
C4A C3A C2A 122.0(6)
C3A C4A C5A 119.2(5)
N1A C5A C4A 117.4(5)
N1A C5A C6A 118.7(5)
C4A C5A C6A 123.9(6)
C1A C7A C12A 115.2(5)
C1A C7A C8A 116.5(5)
C12A C7A C8A 101.2(5)
C9A C8A C7A 105.8(6)
C8A C9A C13A 99.7(5)
C8A C9A C10A 107.8(6)
C13A C9A C10A 101.2(6)
C9A C10A C11A 102.9(5)
C12A C11A C10A 102.5(6)
C11A C12A C13A 99.4(6)
C11A C12A C7A 108.4(6)
C13A C12A C7A 102.6(6)
C12A C13A C9A 96.5(5)
N1B C1B C2B 117.2(5)
N1B C1B C7B 116.3(5)
C2B C1B C7B 126.5(5)
C1B C2B C3B 121.0(6)
C4B C3B C2B 120.5(6)
C3B C4B C5B 118.8(5)
N1B C5B C4B 117.4(5)
N1B C5B C6B 116.6(5)
C4B C5B C6B 125.9(5)
C1B C7B C12B 114.4(6)
C1B C7B C8B 115.2(5)
C12B C7B C8B 101.4(5)
C9B C8B C7B 104.0(6)
C8B C9B C10B 113.0(6)
C8B C9B C13B 97.9(6)
C10B C9B C13B 104.5(7)
C9B C10B C11B 102.7(6)
C12B C11B C10B 103.7(7)
C11B C12B C7B 106.6(7)
C11B C12B C13B 101.2(6)
C7B C12B C13B 99.0(6)
C9B C13B C12B 95.3(6)
N1C C1C C2C 116.2(6)
N1C C1C C7C 115.4(6)
C2C C1C C7C 128.4(6)
C3C C2C C1C 119.8(6)
C2C C3C C4C 121.3(6)
C3C C4C C5C 120.6(6)
N1C C5C C4C 114.8(6)
N1C C5C C6C 118.4(6)
C4C C5C C6C 126.9(6)
C12C C7C C1C 107.2(8)
C12C C7C C8C 103.1(8)
C1C C7C C8C 117.0(6)
C9C C8C C7C 100.8(8)
C13C C9C C10C 107.4(13)
C13C C9C C8C 98.2(8)
C10C C9C C8C 110.4(11)
C9C C10C C11C 104.2(8)
C10C C11C C12C 100.2(10)
C7C C12C C13C 98.6(10)
C7C C12C C11C 108.0(9)
C13C C12C C11C 100.8(10)
C9C C13C C12C 97.9(9)
N1D C1D C2D 118.0(6)
N1D C1D C7D 117.8(5)
C2D C1D C7D 123.6(6)
C1D C2D C3D 118.6(5)
C4D C3D C2D 121.7(5)
C3D C4D C5D 119.1(6)
N1D C5D C4D 116.4(6)
N1D C5D C6D 118.2(6)
C4D C5D C6D 125.3(6)
C12D C7D C8D 105.9(7)
C12D C7D C1D 117.1(7)
C8D C7D C1D 108.4(7)
C7D C8D C9D 100.7(9)
C13E C9D C10D 124.0(17)
C10D C9D C13D 107.5(15)
C13E C9D C8D 76.7(15)
C10D C9D C8D 109.0(10)
C13D C9D C8D 100.4(10)
C9D C10D C11D 100.3(10)
C12D C11D C10D 104.3(11)
C11D C12D C7D 112.4(9)
C11D C12D C13D 100.2(10)
C7D C12D C13D 96.8(9)
C11D C12D C13E 113.6(12)
C7D C12D C13E 75.7(14)
C9D C13D C12D 93.4(9)
C9D C13E C12D 92.6(12)
C5A N1A C1A 125.9(5)
C1B N1B C5B 125.0(5)
C1C N1C C5C 127.1(5)
C1D N1D C5D 126.1(5)
F4A P1A F5A 90.4(4)
F4A P1A F6A 91.8(3)
F5A P1A F6A 177.8(3)
F4A P1A F2A 91.0(3)
F5A P1A F2A 92.1(3)
F6A P1A F2A 88.2(2)
F4A P1A F3A 179.4(3)
F5A P1A F3A 89.4(3)
F6A P1A F3A 88.4(3)
F2A P1A F3A 89.5(3)
F4A P1A F1A 90.0(3)
F5A P1A F1A 88.6(2)
F6A P1A F1A 91.0(2)
F2A P1A F1A 178.7(2)
F3A P1A F1A 89.5(3)
F4B P1B F2B 90.6(3)
F4B P1B F6B 89.9(3)
F2B P1B F6B 89.7(2)
F4B P1B F3B 179.3(3)
F2B P1B F3B 90.0(3)
F6B P1B F3B 90.4(3)
F4B P1B F1B 90.4(3)
F2B P1B F1B 178.8(3)
F6B P1B F1B 90.9(2)
F3B P1B F1B 89.0(3)
F4B P1B F5B 89.6(3)
F2B P1B F5B 91.3(3)
F6B P1B F5B 178.9(3)
F3B P1B F5B 90.1(3)
F1B P1B F5B 88.1(2)
F2E P1C F3E 92.5(8)
F2E P1C F4C 88.8(8)
F2C P1C F4C 99.8(9)
F2C P1C F1C 165.7(9)
F4C P1C F1C 70.5(8)
F2E P1C F5C 95.9(10)
F2C P1C F5C 90.0(8)
F4C P1C F5C 87.4(7)
F1C P1C F5C 99.8(6)
F2C P1C F6C 90.4(9)
F4C P1C F6C 92.5(7)
F1C P1C F6C 79.8(7)
F5C P1C F6C 179.6(8)
F2E P1C F1E 169.7(9)
F3E P1C F1E 77.2(7)
F2E P1C F5E 91.4(10)
F3E P1C F5E 108.3(8)
F1E P1C F5E 93.1(7)
F2E P1C F6E 88.6(11)
F2C P1C F6E 90.8(10)
F3E P1C F6E 92.5(7)
F1E P1C F6E 90.6(8)
F5E P1C F6E 159.1(9)
F2E P1C F3C 94.4(8)
F2C P1C F3C 84.5(9)
F4C P1C F3C 170.9(6)
F1C P1C F3C 103.7(7)
F5C P1C F3C 100.6(7)
F6C P1C F3C 79.4(7)
F2E P1C F4E 66.9(8)
F3E P1C F4E 159.4(7)
F1E P1C F4E 123.2(8)
F5E P1C F4E 75.1(7)
F6E P1C F4E 85.7(7)
F3C P1C F4E 143.6(7)
F4D P1D F2D 87.6(6)
F4D P1D F5D 90.4(3)
F2D P1D F5D 91.8(3)
F4D P1D F6D 91.4(4)
F2D P1D F6D 88.5(4)
F5D P1D F6D 178.2(3)
F4D P1D F1D 93.5(4)
F2D P1D F1D 178.8(5)
F5D P1D F1D 88.9(3)
F6D P1D F1D 90.8(4)
F4D P1D F3D 179.7(5)
F2D P1D F3D 92.7(5)
F5D P1D F3D 89.6(3)
F6D P1D F3D 88.6(4)
F1D P1D F3D 86.2(4)

loop_
_geom_bond_atom_site_label_1
_geom_bond_atom_site_label_2
_geom_bond_distance
C1A N1A 1.355(7)
C1A C2A 1.386(8)
C1A C7A 1.464(8)
C2A C3A 1.383(9)
C3A C4A 1.341(9)
C4A C5A 1.398(8)
C5A N1A 1.324(8)
C5A C6A 1.484(8)
C7A C12A 1.547(8)
C7A C8A 1.550(9)
C8A C9A 1.483(9)
C9A C13A 1.520(10)
C9A C10A 1.533(10)
C10A C11A 1.589(12)
C11A C12A 1.509(9)
C12A C13A 1.518(10)
C1B N1B 1.323(7)
C1B C2B 1.369(9)
C1B C7B 1.508(8)
C2B C3B 1.374(10)
C3B C4B 1.374(9)
C4B C5B 1.387(8)
C5B N1B 1.375(7)
C5B C6B 1.494(8)
C7B C12B 1.569(10)
C7B C8B 1.582(10)
C8B C9B 1.484(10)
C9B C10B 1.490(10)
C9B C13B 1.500(12)
C10B C11B 1.584(13)
C11B C12B 1.504(12)
C12B C13B 1.569(12)
C1C N1C 1.337(8)
C1C C2C 1.394(9)
C1C C7C 1.526(10)
C2C C3C 1.341(9)
C3C C4C 1.361(10)
C4C C5C 1.397(9)
C5C N1C 1.345(8)
C5C C6C 1.470(9)
C7C C12C 1.470(15)
C7C C8C 1.601(11)
C8C C9C 1.536(18)
C9C C13C 1.43(2)
C9C C10C 1.435(13)
C10C C11C 1.580(15)
C11C C12C 1.603(17)
C12C C13C 1.520(17)
C1D N1D 1.315(8)
C1D C2D 1.374(8)
C1D C7D 1.560(10)
C2D C3D 1.380(8)
C3D C4D 1.362(9)
C4D C5D 1.387(9)
C5D N1D 1.356(7)
C5D C6D 1.492(9)
C7D C12D 1.520(11)
C7D C8D 1.523(12)
C8D C9D 1.570(15)
C9D C13E 1.42(2)
C9D C10D 1.424(15)
C9D C13D 1.44(2)
C10D C11D 1.631(16)
C11D C12D 1.382(15)
C12D C13D 1.622(15)
C12D C13E 1.67(2)
F1A P1A 1.601(4)
F2A P1A 1.596(4)
F3A P1A 1.596(4)
F4A P1A 1.570(4)
F5A P1A 1.586(5)
F6A P1A 1.587(4)
F1B P1B 1.603(4)
F2B P1B 1.586(5)
F3B P1B 1.590(5)
F4B P1B 1.562(5)
F5B P1B 1.604(4)
F6B P1B 1.588(4)
F1C P1C 1.574(10)
F2C P1C 1.549(11)
F3C P1C 1.684(12)
F4C P1C 1.571(12)
F5C P1C 1.584(10)
F6C P1C 1.603(11)
F1E P1C 1.613(10)
F2E P1C 1.548(12)
F3E P1C 1.563(12)
F4E P1C 1.725(11)
F5E P1C 1.615(11)
F6E P1C 1.616(11)
F1D P1D 1.573(5)
F2D P1D 1.545(6)
F3D P1D 1.594(6)
F4D P1D 1.533(6)
F5D P1D 1.563(4)
F6D P1D 1.571(5)
